data_1011172
loop_
_publ_author_name
'Brill, R'
'Hermann, C'
'Peters, C'

_publ_section_title
;
Studien ueber chemische Bindung mittels Fourieranalyse III. Die Bindung
im Quarz
;
_journal_coden_ASTM NATWAY
_journal_name_full Naturwissenschaften
_journal_page_first 676
_journal_page_last 677
_journal_paper_doi 10.1007/BF01494994
_journal_volume 27
_journal_year 1939
_chemical_formula_structural 'Si O2'
_chemical_formula_sum 'O2 Si'
_chemical_name_mineral 'Quartz low'
_chemical_name_systematic 'Silicon oxide $-alpha'
_space_group_IT_number 152
_symmetry_cell_setting trigonal
_symmetry_Int_Tables_number 152
_symmetry_space_group_name_Hall 'P 31 2"'
_symmetry_space_group_name_H-M 'P 31 2 1'
_cell_angle_alpha 90
_cell_angle_beta 90
_cell_angle_gamma 120
_cell_formula_units_Z 3
_cell_length_a 4.913
_cell_length_b 4.913
_cell_length_c 5.405
_cell_volume 113.0
_exptl_crystal_density_meas 2.66
_cod_database_code 1011172

loop_
_symmetry_equiv_pos_as_xyz
x,y,z
-y,x-y,1/3+z
y-x,-x,2/3+z
y,x,-z
-x,y-x,1/3-z
x-y,-y,2/3-z

loop_
_atom_site_label
_atom_site_type_symbol
_atom_site_symmetry_multiplicity
_atom_site_Wyckoff_symbol
_atom_site_fract_x
_atom_site_fract_y
_atom_site_fract_z
_atom_site_occupancy
_atom_site_attached_hydrogens
_atom_site_calc_flag
Si1 Si4+ 3 a 0.465(3) 0. 0.3333 1. 0 d
O1 O2- 6 c 0.415(3) 0.272(3) 0.213(2) 1. 0 d

loop_
_atom_type_symbol
_atom_type_oxidation_number
Si4+ 4.000
O2- -2.000
